data_2204737
loop_
_publ_author_name
'Manifar, Touraj'
'Rohani, Sohrab'
'Jennings, Michael, C.'

_publ_section_title
;
 <i>N,N,N</i>-Tris(3-methylphenyl)amine
;
_journal_issue 12
_journal_name_full 'Acta Crystallographica Section E'
_journal_page_first o2301
_journal_page_last o2303
_journal_paper_doi 10.1107/S1600536804028247
_journal_volume 60
_journal_year 2004
_chemical_formula_iupac 'C21 H21 N'
_chemical_formula_moiety 'C21 H21 N'
_chemical_formula_sum 'C21 H21 N'
_chemical_formula_weight 287.39
_chemical_name_systematic
;
N,N,N-Tris(3-methylphenyl)amine
;
_space_group_IT_number 61
_symmetry_cell_setting orthorhombic
_symmetry_space_group_name_Hall '-P 2ac 2ab'
_symmetry_space_group_name_H-M 'P b c a'
_atom_sites_solution_hydrogens geom
_atom_sites_solution_primary direct
_atom_sites_solution_secondary difmap
_audit_creation_method SHELXL-97
_cell_angle_alpha 90.00
_cell_angle_beta 90.00
_cell_angle_gamma 90.00
_cell_formula_units_Z 8
_cell_length_a 18.8439(13)
_cell_length_b 16.3922(9)
_cell_length_c 10.8561(7)
_cell_measurement_reflns_used 15740
_cell_measurement_temperature 296(2)
_cell_measurement_theta_max 26.37
_cell_measurement_theta_min 1.70
_cell_volume 3353.4(4)
_computing_cell_refinement 'DENZO--SMN (Otwinowski & Minor, 1997)'
_computing_data_collection 'COLLECT (Nonius, 1997--2001)'
_computing_data_reduction DENZO--SMN
_computing_molecular_graphics 'SHELXTL/PC (Sheldrick 2001)'
_computing_publication_material SHELXTL/PC
_computing_structure_refinement 'SHELXL97 (Sheldrick, 1997)'
_computing_structure_solution 'SHELXS97 (Sheldrick, 1997)'
_diffrn_ambient_temperature 296(2)
_diffrn_measured_fraction_theta_full 0.998
_diffrn_measured_fraction_theta_max 0.998
_diffrn_measurement_device_type 'Nonius KappaCCD'
_diffrn_measurement_method '\f scans, and \w scans with \k offsets'
_diffrn_radiation_monochromator graphite
_diffrn_radiation_source 'fine-focus sealed tube'
_diffrn_radiation_type MoK\a
_diffrn_radiation_wavelength 0.71073
_diffrn_reflns_av_R_equivalents 0.108
_diffrn_reflns_av_sigmaI/netI 0.0725
_diffrn_reflns_limit_h_max 22
_diffrn_reflns_limit_h_min -19
_diffrn_reflns_limit_k_max 19
_diffrn_reflns_limit_k_min -19
_diffrn_reflns_limit_l_max 12
_diffrn_reflns_limit_l_min -12
_diffrn_reflns_number 37114
_diffrn_reflns_theta_full 25.00
_diffrn_reflns_theta_max 25.00
_diffrn_reflns_theta_min 2.16
_diffrn_standards_number 0
_exptl_absorpt_coefficient_mu 0.065
_exptl_absorpt_correction_T_max 1.000
_exptl_absorpt_correction_T_min 0.837
_exptl_absorpt_correction_type multi-scan
_exptl_absorpt_process_details '(SORTAV; Blessing, 1995)'
_exptl_crystal_colour colourless
_exptl_crystal_density_diffrn 1.138
_exptl_crystal_density_method 'not measured'
_exptl_crystal_description plate
_exptl_crystal_F_000 1232
_exptl_crystal_size_max 0.38
_exptl_crystal_size_mid 0.25
_exptl_crystal_size_min 0.03
_refine_diff_density_max 0.134
_refine_diff_density_min -0.141
_refine_ls_extinction_coef 0.0070(14)
_refine_ls_extinction_expression Fc^*^=kFc[1+0.001xFc^2^\l^3^/sin(2\q)]^-1/4^
_refine_ls_extinction_method SHELXTL/PC
_refine_ls_goodness_of_fit_ref 0.996
_refine_ls_hydrogen_treatment constr
_refine_ls_matrix_type full
_refine_ls_number_parameters 200
_refine_ls_number_reflns 2947
_refine_ls_number_restraints 0
_refine_ls_restrained_S_all 0.996
_refine_ls_R_factor_all 0.1799
_refine_ls_R_factor_gt 0.0655
_refine_ls_shift/su_max 0.000
_refine_ls_shift/su_mean 0.000
_refine_ls_structure_factor_coef Fsqd
_refine_ls_weighting_details 'calc w = 1/[\s^2^(Fo^2^)+(0.1088P)^2^+0.0808P] where P = (Fo^2^+2Fc^2^)/3'
_refine_ls_weighting_scheme calc
_refine_ls_wR_factor_gt 0.1620
_refine_ls_wR_factor_ref 0.2203
_reflns_number_gt 1238
_reflns_number_total 2947
_reflns_threshold_expression I>2\s(I)
_cod_data_source_file lh6300.cif
_cod_data_source_block I
_cod_database_code 2204737
_cod_database_fobs_code 2204737

loop_
_symmetry_equiv_pos_as_xyz
'x, y, z'
'-x+1/2, -y, z+1/2'
'-x, y+1/2, -z+1/2'
'x+1/2, -y+1/2, -z'
'-x, -y, -z'
'x-1/2, y, -z-1/2'
'x, -y-1/2, z-1/2'
'-x-1/2, y-1/2, z'

loop_
_atom_site_label
_atom_site_fract_x
_atom_site_fract_y
_atom_site_fract_z
_atom_site_U_iso_or_equiv
_atom_site_adp_type
_atom_site_calc_flag
_atom_site_refinement_flags
_atom_site_occupancy
_atom_site_type_symbol
N10 0.03547(14) -0.00214(15) 0.2814(3) 0.0878(10) Uani d . 1 N
C11 -0.03722(18) -0.00132(19) 0.2432(4) 0.0775(10) Uani d . 1 C
C12 -0.08617(19) 0.04714(19) 0.3027(3) 0.0765(10) Uani d . 1 C
H12A -0.0714 0.0797 0.3679 0.092 Uiso calc R 1 H
C13 -0.15698(19) 0.0485(2) 0.2677(4) 0.0773(10) Uani d . 1 C
C14 -0.1769(2) 0.0007(2) 0.1692(4) 0.0939(12) Uani d . 1 C
H14A -0.2239 0.0011 0.1429 0.113 Uiso calc R 1 H
C15 -0.1283(2) -0.0476(2) 0.1095(4) 0.1063(14) Uani d . 1 C
H15A -0.1428 -0.0798 0.0435 0.128 Uiso calc R 1 H
C16 -0.0584(2) -0.0489(2) 0.1464(4) 0.0975(13) Uani d . 1 C
H16A -0.0258 -0.0818 0.1057 0.117 Uiso calc R 1 H
C17 -0.2098(2) 0.0992(3) 0.3378(4) 0.1091(14) Uani d . 1 C
H17A -0.2560 0.0926 0.3019 0.164 Uiso calc R 1 H
H17B -0.1962 0.1556 0.3340 0.164 Uiso calc R 1 H
H17C -0.2110 0.0818 0.4221 0.164 Uiso calc R 1 H
C21 0.07198(17) 0.0713(2) 0.3067(3) 0.0747(10) Uani d . 1 C
C22 0.11950(18) 0.0768(2) 0.4024(3) 0.0729(10) Uani d . 1 C
H22A 0.1274 0.0312 0.4515 0.088 Uiso calc R 1 H
C23 0.15579(18) 0.1480(2) 0.4277(4) 0.0799(11) Uani d . 1 C
C24 0.1431(2) 0.2152(2) 0.3554(5) 0.1008(13) Uani d . 1 C
H24A 0.1667 0.2639 0.3715 0.121 Uiso calc R 1 H
C25 0.0956(2) 0.2111(2) 0.2596(4) 0.1079(15) Uani d . 1 C
H25A 0.0874 0.2570 0.2114 0.130 Uiso calc R 1 H
C26 0.0600(2) 0.1395(2) 0.2341(4) 0.0945(12) Uani d . 1 C
H26A 0.0283 0.1370 0.1686 0.113 Uiso calc R 1 H
C27 0.2068(2) 0.1518(2) 0.5343(4) 0.1080(14) Uani d . 1 C
H27A 0.2274 0.2052 0.5386 0.162 Uiso calc R 1 H
H27B 0.2436 0.1120 0.5227 0.162 Uiso calc R 1 H
H27C 0.1818 0.1405 0.6095 0.162 Uiso calc R 1 H
C31 0.06899(18) -0.0779(2) 0.3078(3) 0.0739(10) Uani d . 1 C
C32 0.03858(17) -0.1339(2) 0.3869(3) 0.0731(10) Uani d . 1 C
H32A -0.0059 -0.1232 0.4203 0.088 Uiso calc R 1 H
C33 0.0733(2) -0.2060(2) 0.4173(3) 0.0758(10) Uani d . 1 C
C34 0.1374(2) -0.2211(2) 0.3643(4) 0.0925(12) Uani d . 1 C
H34A 0.1603 -0.2700 0.3816 0.111 Uiso calc R 1 H
C35 0.1693(2) -0.1663(3) 0.2860(4) 0.1037(13) Uani d . 1 C
H35A 0.2138 -0.1773 0.2530 0.124 Uiso calc R 1 H
C36 0.1344(2) -0.0948(2) 0.2570(4) 0.0892(12) Uani d . 1 C
H36A 0.1552 -0.0578 0.2030 0.107 Uiso calc R 1 H
C37 0.0416(2) -0.2631(2) 0.5113(4) 0.1144(15) Uani d . 1 C
H37A 0.0719 -0.3098 0.5211 0.172 Uiso calc R 1 H
H37B -0.0044 -0.2806 0.4840 0.172 Uiso calc R 1 H
H37C 0.0371 -0.2354 0.5888 0.172 Uiso calc R 1 H

loop_
_atom_site_aniso_label
_atom_site_aniso_U_11
_atom_site_aniso_U_22
_atom_site_aniso_U_33
_atom_site_aniso_U_12
_atom_site_aniso_U_13
_atom_site_aniso_U_23
N10 0.065(2) 0.0670(18) 0.132(3) 0.0031(16) -0.0269(18) 0.0003(18)
C11 0.071(3) 0.071(2) 0.090(3) 0.0002(19) -0.015(2) 0.001(2)
C12 0.072(3) 0.075(2) 0.082(2) -0.0033(19) -0.010(2) -0.0050(19)
C13 0.069(3) 0.076(2) 0.087(3) -0.0011(19) -0.006(2) 0.007(2)
C14 0.072(3) 0.096(3) 0.114(3) -0.001(2) -0.027(2) 0.007(3)
C15 0.101(4) 0.101(3) 0.117(4) 0.003(3) -0.042(3) -0.019(3)
C16 0.095(3) 0.090(3) 0.107(3) 0.014(2) -0.020(3) -0.027(2)
C17 0.080(3) 0.128(3) 0.120(4) 0.017(2) 0.002(3) -0.003(3)
C21 0.056(2) 0.073(2) 0.096(3) 0.0016(17) -0.003(2) 0.001(2)
C22 0.060(2) 0.072(2) 0.087(3) 0.0004(17) 0.001(2) 0.0021(18)
C23 0.060(2) 0.084(3) 0.096(3) 0.000(2) 0.006(2) -0.007(2)
C24 0.079(3) 0.077(3) 0.147(4) -0.007(2) -0.001(3) -0.001(3)
C25 0.085(3) 0.093(3) 0.146(4) -0.008(2) -0.005(3) 0.040(3)
C26 0.082(3) 0.089(3) 0.113(3) -0.009(2) -0.015(2) 0.023(2)
C27 0.088(3) 0.124(3) 0.113(3) -0.016(2) -0.009(3) -0.025(3)
C31 0.059(2) 0.072(2) 0.091(3) 0.0011(18) -0.008(2) -0.007(2)
C32 0.056(2) 0.080(2) 0.083(3) -0.0031(18) -0.0007(19) -0.009(2)
C33 0.074(3) 0.077(2) 0.076(2) -0.004(2) -0.009(2) -0.0044(19)
C34 0.086(3) 0.084(3) 0.107(3) 0.021(2) -0.006(3) -0.007(2)
C35 0.079(3) 0.102(3) 0.129(4) 0.020(2) 0.021(3) 0.000(3)
C36 0.075(3) 0.090(3) 0.102(3) 0.002(2) 0.011(2) 0.006(2)
C37 0.132(4) 0.106(3) 0.106(3) -0.019(3) -0.010(3) 0.018(3)

loop_
_atom_type_symbol
_atom_type_description
_atom_type_scat_dispersion_real
_atom_type_scat_dispersion_imag
_atom_type_scat_source
C C 0.0033 0.0016 'International Tables Vol C Tables 4.2.6.8 and 6.1.1.4'
H H 0.0000 0.0000 'International Tables Vol C Tables 4.2.6.8 and 6.1.1.4'
N N 0.0061 0.0033 'International Tables Vol C Tables 4.2.6.8 and 6.1.1.4'

loop_
_geom_angle_atom_site_label_1
_geom_angle_atom_site_label_2
_geom_angle_atom_site_label_3
_geom_angle
C21 N10 C31 119.2(3)
C21 N10 C11 120.9(3)
C31 N10 C11 119.4(3)
C16 C11 C12 119.5(3)
C16 C11 N10 119.8(3)
C12 C11 N10 120.7(3)
C11 C12 C13 121.7(3)
C11 C12 H12A 119.2
C13 C12 H12A 119.2
C14 C13 C12 117.7(3)
C14 C13 C17 121.8(4)
C12 C13 C17 120.5(3)
C15 C14 C13 120.8(4)
C15 C14 H14A 119.6
C13 C14 H14A 119.6
C14 C15 C16 120.6(4)
C14 C15 H15A 119.7
C16 C15 H15A 119.7
C11 C16 C15 119.6(4)
C11 C16 H16A 120.2
C15 C16 H16A 120.2
C13 C17 H17A 109.5
C13 C17 H17B 109.5
H17A C17 H17B 109.5
C13 C17 H17C 109.5
H17A C17 H17C 109.5
H17B C17 H17C 109.5
C22 C21 C26 118.9(3)
C22 C21 N10 121.3(3)
C26 C21 N10 119.8(3)
C21 C22 C23 121.9(3)
C21 C22 H22A 119.0
C23 C22 H22A 119.0
C24 C23 C22 118.5(4)
C24 C23 C27 121.2(4)
C22 C23 C27 120.2(4)
C23 C24 C25 120.4(4)
C23 C24 H24A 119.8
C25 C24 H24A 119.8
C24 C25 C26 120.7(4)
C24 C25 H25A 119.6
C26 C25 H25A 119.6
C25 C26 C21 119.5(4)
C25 C26 H26A 120.2
C21 C26 H26A 120.2
C23 C27 H27A 109.5
C23 C27 H27B 109.5
H27A C27 H27B 109.5
C23 C27 H27C 109.5
H27A C27 H27C 109.5
H27B C27 H27C 109.5
C36 C31 C32 119.1(3)
C36 C31 N10 119.5(3)
C32 C31 N10 121.4(3)
C31 C32 C33 121.2(3)
C31 C32 H32A 119.4
C33 C32 H32A 119.4
C34 C33 C32 118.1(3)
C34 C33 C37 121.6(4)
C32 C33 C37 120.2(4)
C33 C34 C35 122.0(3)
C33 C34 H34A 119.0
C35 C34 H34A 119.0
C34 C35 C36 119.2(4)
C34 C35 H35A 120.4
C36 C35 H35A 120.4
C31 C36 C35 120.3(4)
C31 C36 H36A 119.8
C35 C36 H36A 119.8
C33 C37 H37A 109.5
C33 C37 H37B 109.5
H37A C37 H37B 109.5
C33 C37 H37C 109.5
H37A C37 H37C 109.5
H37B C37 H37C 109.5

loop_
_geom_bond_atom_site_label_1
_geom_bond_atom_site_label_2
_geom_bond_distance
N10 C21 1.413(4)
N10 C31 1.422(4)
N10 C11 1.431(4)
C11 C16 1.368(5)
C11 C12 1.378(4)
C12 C13 1.388(4)
C12 H12A 0.9300
C13 C14 1.378(5)
C13 C17 1.504(5)
C14 C15 1.374(5)
C14 H14A 0.9300
C15 C16 1.377(5)
C15 H15A 0.9300
C16 H16A 0.9300
C17 H17A 0.9600
C17 H17B 0.9600
C17 H17C 0.9600
C21 C22 1.375(4)
C21 C26 1.386(4)
C22 C23 1.381(4)
C22 H22A 0.9300
C23 C24 1.373(5)
C23 C27 1.505(5)
C24 C25 1.373(5)
C24 H24A 0.9300
C25 C26 1.380(5)
C25 H25A 0.9300
C26 H26A 0.9300
C27 H27A 0.9600
C27 H27B 0.9600
C27 H27C 0.9600
C31 C36 1.379(5)
C31 C32 1.381(4)
C32 C33 1.391(4)
C32 H32A 0.9300
C33 C34 1.361(5)
C33 C37 1.508(5)
C34 C35 1.375(5)
C34 H34A 0.9300
C35 C36 1.380(5)
C35 H35A 0.9300
C36 H36A 0.9300
C37 H37A 0.9600
C37 H37B 0.9600
C37 H37C 0.9600

loop_
_geom_torsion_atom_site_label_1
_geom_torsion_atom_site_label_2
_geom_torsion_atom_site_label_3
_geom_torsion_atom_site_label_4
_geom_torsion
C21 N10 C11 C16 134.4(4)
C31 N10 C11 C16 -52.8(5)
C21 N10 C11 C12 -45.4(5)
C31 N10 C11 C12 127.4(4)
C16 C11 C12 C13 0.6(5)
N10 C11 C12 C13 -179.6(3)
C11 C12 C13 C14 -1.2(5)
C11 C12 C13 C17 177.3(3)
C12 C13 C14 C15 1.0(5)
C17 C13 C14 C15 -177.4(4)
C13 C14 C15 C16 -0.4(6)
C12 C11 C16 C15 0.1(6)
N10 C11 C16 C15 -179.7(4)
C14 C15 C16 C11 -0.2(6)
C31 N10 C21 C22 -31.2(5)
C11 N10 C21 C22 141.7(3)
C31 N10 C21 C26 148.8(4)
C11 N10 C21 C26 -38.4(5)
C26 C21 C22 C23 -0.3(5)
N10 C21 C22 C23 179.7(3)
C21 C22 C23 C24 0.7(5)
C21 C22 C23 C27 179.3(3)
C22 C23 C24 C25 -0.5(6)
C27 C23 C24 C25 -179.1(4)
C23 C24 C25 C26 -0.1(6)
C24 C25 C26 C21 0.6(6)
C22 C21 C26 C25 -0.3(6)
N10 C21 C26 C25 179.7(4)
C21 N10 C31 C36 -55.8(5)
C11 N10 C31 C36 131.3(4)
C21 N10 C31 C32 121.8(4)
C11 N10 C31 C32 -51.1(5)
C36 C31 C32 C33 1.0(5)
N10 C31 C32 C33 -176.7(3)
C31 C32 C33 C34 -1.8(5)
C31 C32 C33 C37 175.3(3)
C32 C33 C34 C35 2.3(6)
C37 C33 C34 C35 -174.7(4)
C33 C34 C35 C36 -2.0(6)
C32 C31 C36 C35 -0.7(5)
N10 C31 C36 C35 177.0(3)
C34 C35 C36 C31 1.2(6)

loop_
_cod_related_entry_id
_cod_related_entry_database
_cod_related_entry_code
1 ChemSpider 9441196
